data_7003693
loop_
_publ_author_name
'Bourget-Merle, Laurence'
'Hitchcock, Peter B.'
'Lappert, Michael F.'
'Merle, Philippe G.'

_publ_section_title
;
 Synthesis and structures of crystalline Li, Al and Sn(ii) 1-azaallyls
 and \b-diketiminates derived from [Li{\m,\h3-N(SiMe3)C(Ad)C(H)SiMe3}]2
 (Ad = 1-adamantyl)
;
_journal_issue 26
_journal_name_full 'Dalton Transactions'
_journal_page_first 3493
_journal_page_last 3501
_journal_paper_doi 10.1039/b718728a
_journal_year 2008
_chemical_compound_source 'synthesis as described'
_chemical_formula_moiety 'C36.90 H70.70 Al Cl0.10 N2 Si4'
_chemical_formula_sum 'C36.9 H70.7 Al Cl0.1 N2 Si4'
_chemical_formula_weight 685.6
_chemical_name_systematic
;
?
;
_space_group_IT_number 2
_symmetry_cell_setting triclinic
_symmetry_Int_Tables_number 2
_symmetry_space_group_name_Hall '-P 1'
_symmetry_space_group_name_H-M 'P -1'
_atom_sites_solution_hydrogens geom
_atom_sites_solution_primary direct
_atom_sites_solution_secondary difmap
_audit_conform_dict_location ftp://ftp.iucr.org/cifdics/cif_core.dic
_audit_conform_dict_name cif_core.dic
_audit_conform_dict_version 2.1
_audit_creation_date 2000-09-22T11:00:13-00:00
_audit_creation_method 'WinGX routine CIF_UPDATE'
_cell_angle_alpha 70.347(2)
_cell_angle_beta 89.000(2)
_cell_angle_gamma 65.500(2)
_cell_formula_units_Z 2
_cell_length_a 11.3363(4)
_cell_length_b 12.5576(4)
_cell_length_c 17.0946(6)
_cell_measurement_reflns_used 9508
_cell_measurement_temperature 173(2)
_cell_measurement_theta_max 27.878
_cell_measurement_theta_min 3.705
_cell_measurement_wavelength 0.71073
_cell_volume 2064.17(13)
_computing_cell_refinement 'HKL Scalepack (Otwinowski & Minor 1997)'
_computing_data_reduction 'HKL Denzo and Scalepack (Otwinowski & Minor 1997)'
_computing_molecular_graphics 'Ortep-3 for Windows (Farrugia, 1997)'
_computing_publication_material 'WinGX publication routines (Farrugia, 1999)'
_computing_structure_refinement 'SHELXL-97 (Sheldrick, 1997)'
_computing_structure_solution 'SHELXS-97 (Sheldrick, 1997)'
_diffrn_ambient_temperature 173(2)
_diffrn_measured_fraction_theta_full 0.989
_diffrn_measured_fraction_theta_max 0.989
_diffrn_measurement_device KappaCCD
_diffrn_measurement_method CCD
_diffrn_radiation_monochromator graphite
_diffrn_radiation_probe x-ray
_diffrn_radiation_type MoK\a
_diffrn_radiation_wavelength 0.71073
_diffrn_reflns_av_R_equivalents 0.0394
_diffrn_reflns_av_unetI/netI 0.0534
_diffrn_reflns_limit_h_max 14
_diffrn_reflns_limit_h_min -14
_diffrn_reflns_limit_k_max 16
_diffrn_reflns_limit_k_min -14
_diffrn_reflns_limit_l_max 22
_diffrn_reflns_limit_l_min -21
_diffrn_reflns_number 16679
_diffrn_reflns_theta_full 27.9
_diffrn_reflns_theta_max 27.9
_diffrn_reflns_theta_min 3.71
_exptl_absorpt_coefficient_mu 0.198
_exptl_absorpt_correction_type none
_exptl_crystal_colour colourless
_exptl_crystal_density_diffrn 1.103
_exptl_crystal_density_method 'not measured'
_exptl_crystal_description prism
_exptl_crystal_F_000 754
_exptl_crystal_size_max 0.3
_exptl_crystal_size_mid 0.3
_exptl_crystal_size_min 0.3
_refine_diff_density_max 0.446
_refine_diff_density_min -0.427
_refine_diff_density_rms 0.056
_refine_ls_extinction_method none
_refine_ls_goodness_of_fit_ref 1.023
_refine_ls_hydrogen_treatment mixed
_refine_ls_matrix_type full
_refine_ls_number_parameters 406
_refine_ls_number_reflns 9759
_refine_ls_number_restraints 0
_refine_ls_restrained_S_all 1.023
_refine_ls_R_factor_all 0.0629
_refine_ls_R_factor_gt 0.0478
_refine_ls_shift/su_max 0
_refine_ls_shift/su_mean 0
_refine_ls_structure_factor_coef Fsqd
_refine_ls_weighting_details 'calc w=1/[\s^2^(Fo^2^)+(0.0474P)^2^+1.4760P] where P=(Fo^2^+2Fc^2^)/3'
_refine_ls_weighting_scheme calc
_refine_ls_wR_factor_gt 0.1163
_refine_ls_wR_factor_ref 0.1258
_reflns_number_gt 7956
_reflns_number_total 9759
_reflns_threshold_expression >2sigma(I)
_cod_data_source_file b718728a.txt
_cod_data_source_block (5)-sep3100
_cod_original_cell_volume 2064.17(12)
_cod_original_sg_symbol_H-M P-1
_cod_original_formula_sum 'C36.90 H70.70 Al Cl0.10 N2 Si4'
_cod_database_code 7003693

loop_
_symmetry_equiv_pos_as_xyz
'x, y, z'
'-x, -y, -z'

loop_
_atom_site_label
_atom_site_type_symbol
_atom_site_fract_x
_atom_site_fract_y
_atom_site_fract_z
_atom_site_U_iso_or_equiv
_atom_site_adp_type
_atom_site_occupancy
_atom_site_symmetry_multiplicity
_atom_site_calc_flag
_atom_site_refinement_flags
_atom_site_disorder_assembly
_atom_site_disorder_group
Al Al 0.11987(5) 0.05309(5) 0.25550(3) 0.01932(12) Uani 1 1 d . A 1
Si1 Si 0.08189(5) 0.18180(5) 0.04131(3) 0.02227(12) Uani 1 1 d . A 1
Si2 Si 0.06774(5) 0.30096(5) 0.29256(3) 0.02421(12) Uani 1 1 d . A 1
Si3 Si 0.19881(6) -0.22609(5) 0.27154(4) 0.02944(13) Uani 1 1 d . A 1
Si4 Si 0.65040(5) -0.23499(5) 0.29314(4) 0.03007(13) Uani 1 1 d . A 1
N1 N 0.14003(14) 0.15786(13) 0.14372(9) 0.0197(3) Uani 1 1 d . A 1
N2 N 0.23803(15) -0.11357(13) 0.28596(9) 0.0212(3) Uani 1 1 d . A 1
C1 C 0.21946(16) 0.18373(15) 0.18225(11) 0.0182(3) Uani 1 1 d . A 1
C2 C 0.19824(17) 0.16638(16) 0.26972(11) 0.0194(3) Uani 1 1 d . A 1
H2 H 0.277(2) 0.140(2) 0.3081(14) 0.027(5) Uiso 1 1 d . B 1
C3 C 0.1872(2) 0.04513(19) 0.01217(13) 0.0319(4) Uani 1 1 d . A 1
H3C H 0.1915 -0.0323 0.0546 0.048 Uiso 1 1 calc R A 1
H3B H 0.2756 0.0404 0.0093 0.048 Uiso 1 1 calc R A 1
H3A H 0.1499 0.0554 -0.0426 0.048 Uiso 1 1 calc R A 1
C4 C -0.08720(19) 0.1944(2) 0.04752(13) 0.0330(4) Uani 1 1 d . A 1
H4C H -0.1257 0.2052 -0.0071 0.049 Uiso 1 1 calc R A 1
H4B H -0.1407 0.2667 0.0628 0.049 Uiso 1 1 calc R A 1
H4A H -0.0842 0.1177 0.0901 0.049 Uiso 1 1 calc R A 1
C5 C 0.0593(2) 0.33337(19) -0.04154(13) 0.0328(4) Uani 1 1 d . A 1
H5C H 0.0181 0.3418 -0.0946 0.049 Uiso 1 1 calc R A 1
H5B H 0.1447 0.3346 -0.0489 0.049 Uiso 1 1 calc R A 1
H5A H 0.0032 0.4033 -0.0246 0.049 Uiso 1 1 calc R A 1
C6 C 0.32576(17) 0.22155(16) 0.14305(11) 0.0208(3) Uani 1 1 d . A 1
C7 C 0.2649(2) 0.36604(17) 0.09837(13) 0.0293(4) Uani 1 1 d . A 1
H7B H 0.1927 0.393 0.0539 0.035 Uiso 1 1 calc R A 1
H7A H 0.2282 0.4069 0.1393 0.035 Uiso 1 1 calc R A 1
C8 C 0.3705(2) 0.4064(2) 0.05917(15) 0.0395(5) Uani 1 1 d . A 1
H8 H 0.3303 0.4996 0.0302 0.047 Uiso 1 1 calc R A 1
C9 C 0.4258(2) 0.3440(2) -0.00462(14) 0.0385(5) Uani 1 1 d . A 1
H9B H 0.3545 0.3694 -0.0493 0.046 Uiso 1 1 calc R A 1
H9A H 0.4919 0.3713 -0.031 0.046 Uiso 1 1 calc R A 1
C10 C 0.4889(2) 0.2012(2) 0.03964(13) 0.0326(4) Uani 1 1 d . A 1
H10 H 0.5254 0.1604 -0.002 0.039 Uiso 1 1 calc R A 1
C11 C 0.38533(18) 0.15926(18) 0.07937(12) 0.0253(4) Uani 1 1 d . A 1
H11B H 0.4262 0.0669 0.1079 0.03 Uiso 1 1 calc R A 1
H11A H 0.3151 0.1821 0.0348 0.03 Uiso 1 1 calc R A 1
C12 C 0.43751(18) 0.18419(19) 0.21129(12) 0.0282(4) Uani 1 1 d . A 1
H12B H 0.4017 0.2249 0.2524 0.034 Uiso 1 1 calc R A 1
H12A H 0.4776 0.0922 0.2415 0.034 Uiso 1 1 calc R A 1
C13 C 0.5428(2) 0.2242(2) 0.17193(15) 0.0383(5) Uani 1 1 d . A 1
H13 H 0.6148 0.1984 0.2171 0.046 Uiso 1 1 calc R A 1
C14 C 0.4807(3) 0.3669(2) 0.12808(16) 0.0459(6) Uani 1 1 d . A 1
H14B H 0.5477 0.394 0.1033 0.055 Uiso 1 1 calc R A 1
H14A H 0.4452 0.4074 0.1693 0.055 Uiso 1 1 calc R A 1
C15 C 0.5990(2) 0.1621(2) 0.10841(15) 0.0403(5) Uani 1 1 d . A 1
H15B H 0.6404 0.0697 0.1368 0.048 Uiso 1 1 calc R A 1
H15A H 0.6667 0.188 0.0834 0.048 Uiso 1 1 calc R A 1
C16 C 0.1198(2) 0.4259(2) 0.28978(16) 0.0390(5) Uani 1 1 d . A 1
H16C H 0.1368 0.4636 0.2331 0.058 Uiso 1 1 calc R A 1
H16B H 0.1997 0.3886 0.3297 0.058 Uiso 1 1 calc R A 1
H16A H 0.05 0.4909 0.3051 0.058 Uiso 1 1 calc R A 1
C17 C 0.0388(2) 0.2374(2) 0.40322(14) 0.0376(5) Uani 1 1 d . A 1
H17C H -0.0246 0.3063 0.4184 0.056 Uiso 1 1 calc R A 1
H17B H 0.1215 0.1966 0.4411 0.056 Uiso 1 1 calc R A 1
H17A H 0.0042 0.176 0.4081 0.056 Uiso 1 1 calc R A 1
C18 C -0.0845(2) 0.3814(2) 0.21513(15) 0.0371(5) Uani 1 1 d . A 1
H18C H -0.1207 0.3218 0.2179 0.056 Uiso 1 1 calc R A 1
H18B H -0.0638 0.4128 0.1585 0.056 Uiso 1 1 calc R A 1
H18A H -0.149 0.4519 0.2283 0.056 Uiso 1 1 calc R A 1
C19 C 0.36793(17) -0.15240(15) 0.32524(11) 0.0200(3) Uani 1 1 d . A 1
C20 C 0.46723(19) -0.16574(17) 0.27865(12) 0.0246(4) Uani 1 1 d . A 1
H20 H 0.438(2) -0.144(2) 0.2222(14) 0.027(5) Uiso 1 1 d . C 1
C21 C 0.0584(2) -0.1526(2) 0.18525(14) 0.0373(5) Uani 1 1 d . A 1
H21C H 0.0831 -0.1113 0.1324 0.056 Uiso 1 1 calc R A 1
H21B H -0.0177 -0.0903 0.1985 0.056 Uiso 1 1 calc R A 1
H21A H 0.0364 -0.2176 0.1797 0.056 Uiso 1 1 calc R A 1
C22 C 0.3388(3) -0.3429(2) 0.2409(2) 0.0537(7) Uani 1 1 d . A 1
H22C H 0.3141 -0.4061 0.2349 0.081 Uiso 1 1 calc R A 1
H22B H 0.4151 -0.384 0.2844 0.081 Uiso 1 1 calc R A 1
H22A H 0.3607 -0.2998 0.1874 0.081 Uiso 1 1 calc R A 1
C23 C 0.1418(3) -0.3135(2) 0.36488(16) 0.0518(7) Uani 1 1 d . A 1
H23C H 0.0619 -0.2543 0.3774 0.078 Uiso 1 1 calc R A 1
H23B H 0.2103 -0.3555 0.4135 0.078 Uiso 1 1 calc R A 1
H23A H 0.1236 -0.3763 0.3523 0.078 Uiso 1 1 calc R A 1
C24 C 0.38366(17) -0.18044(16) 0.42048(11) 0.0198(3) Uani 1 1 d . A 1
C25 C 0.25415(18) -0.10962(18) 0.44928(11) 0.0251(4) Uani 1 1 d . A 1
H25B H 0.223 -0.0182 0.4194 0.03 Uiso 1 1 calc R A 1
H25A H 0.1869 -0.1334 0.4346 0.03 Uiso 1 1 calc R A 1
C26 C 0.2713(2) -0.13961(19) 0.54434(12) 0.0301(4) Uani 1 1 d . A 1
H26 H 0.1859 -0.0917 0.5608 0.036 Uiso 1 1 calc R A 1
C27 C 0.3150(2) -0.2806(2) 0.59030(13) 0.0340(5) Uani 1 1 d . A 1
H27B H 0.3257 -0.3011 0.6517 0.041 Uiso 1 1 calc R A 1
H27A H 0.2478 -0.3047 0.5759 0.041 Uiso 1 1 calc R A 1
C28 C 0.4451(2) -0.35327(18) 0.56421(12) 0.0296(4) Uani 1 1 d . A 1
H28 H 0.4741 -0.4454 0.5941 0.036 Uiso 1 1 calc R A 1
C29 C 0.42882(19) -0.32273(17) 0.46919(11) 0.0252(4) Uani 1 1 d . A 1
H29B H 0.3634 -0.3482 0.454 0.03 Uiso 1 1 calc R A 1
H29A H 0.5132 -0.3709 0.4531 0.03 Uiso 1 1 calc R A 1
C30 C 0.48738(19) -0.14493(18) 0.44691(12) 0.0255(4) Uani 1 1 d . A 1
H30B H 0.5723 -0.1917 0.4306 0.031 Uiso 1 1 calc R A 1
H30A H 0.4607 -0.0541 0.417 0.031 Uiso 1 1 calc R A 1
C31 C 0.5041(2) -0.1751(2) 0.54214(12) 0.0314(4) Uani 1 1 d . A 1
H31 H 0.5718 -0.1512 0.5574 0.038 Uiso 1 1 calc R A 1
C32 C 0.5483(2) -0.3165(2) 0.58814(13) 0.0341(5) Uani 1 1 d . A 1
H32B H 0.6334 -0.3643 0.5725 0.041 Uiso 1 1 calc R A 1
H32A H 0.5598 -0.3371 0.6495 0.041 Uiso 1 1 calc R A 1
C33 C 0.3743(2) -0.1020(2) 0.56764(13) 0.0340(5) Uani 1 1 d . A 1
H33B H 0.3456 -0.0107 0.5383 0.041 Uiso 1 1 calc R A 1
H33A H 0.385 -0.1207 0.6289 0.041 Uiso 1 1 calc R A 1
C34 C 0.7323(2) -0.1455(2) 0.31863(16) 0.0399(5) Uani 1 1 d . A 1
H34C H 0.7042 -0.0635 0.2733 0.06 Uiso 1 1 calc R A 1
H34B H 0.8275 -0.1928 0.3245 0.06 Uiso 1 1 calc R A 1
H34A H 0.7079 -0.1333 0.3713 0.06 Uiso 1 1 calc R A 1
C35 C 0.6893(3) -0.2406(3) 0.18723(17) 0.0538(7) Uani 1 1 d . A 1
H35C H 0.6552 -0.2932 0.1734 0.081 Uiso 1 1 calc R A 1
H35B H 0.7844 -0.2761 0.1878 0.081 Uiso 1 1 calc R A 1
H35A H 0.6485 -0.1555 0.145 0.081 Uiso 1 1 calc R A 1
C36 C 0.7337(2) -0.4004(2) 0.37018(19) 0.0515(7) Uani 1 1 d . A 1
H36C H 0.7066 -0.4034 0.4253 0.077 Uiso 1 1 calc R A 1
H36B H 0.8288 -0.4296 0.3743 0.077 Uiso 1 1 calc R A 1
H36A H 0.7091 -0.4548 0.3511 0.077 Uiso 1 1 calc R A 1
C37 C -0.06114(15) 0.07434(16) 0.27943(11) 0.0326(6) Uani 0.900(4) 1 d P A 1
H37A H -0.1202 0.1639 0.2622 0.049 Uiso 0.900(4) 1 calc PR A 1
H37B H -0.0587 0.0329 0.3397 0.049 Uiso 0.900(4) 1 calc PR A 1
H37C H -0.0927 0.0365 0.2481 0.049 Uiso 0.900(4) 1 calc PR A 1
Cl Cl -0.06114(15) 0.07434(16) 0.27943(11) 0.0326(6) Uani 0.100(4) 1 d P A 2

loop_
_atom_site_aniso_label
_atom_site_aniso_U_11
_atom_site_aniso_U_22
_atom_site_aniso_U_33
_atom_site_aniso_U_23
_atom_site_aniso_U_13
_atom_site_aniso_U_12
Al 0.0187(3) 0.0193(2) 0.0216(3) -0.0078(2) 0.0048(2) -0.0095(2)
Si1 0.0198(2) 0.0236(2) 0.0213(2) -0.00702(19) 0.00162(18) -0.0084(2)
Si2 0.0218(2) 0.0226(2) 0.0303(3) -0.0134(2) 0.0058(2) -0.0085(2)
Si3 0.0369(3) 0.0220(3) 0.0312(3) -0.0087(2) -0.0045(2) -0.0149(2)
Si4 0.0255(3) 0.0273(3) 0.0371(3) -0.0135(2) 0.0130(2) -0.0101(2)
N1 0.0177(7) 0.0196(7) 0.0216(7) -0.0072(6) 0.0035(6) -0.0079(6)
N2 0.0231(7) 0.0185(7) 0.0230(7) -0.0073(6) 0.0012(6) -0.0100(6)
C1 0.0149(7) 0.0127(7) 0.0231(8) -0.0051(6) 0.0020(6) -0.0034(6)
C2 0.0185(8) 0.0192(8) 0.0222(8) -0.0082(7) 0.0045(7) -0.0093(7)
C3 0.0326(10) 0.0336(10) 0.0348(11) -0.0185(9) 0.0066(9) -0.0146(9)
C4 0.0234(9) 0.0405(11) 0.0338(11) -0.0120(9) -0.0002(8) -0.0136(9)
C5 0.0317(10) 0.0298(10) 0.0261(10) -0.0020(8) -0.0008(8) -0.0095(9)
C6 0.0182(8) 0.0178(8) 0.0256(9) -0.0059(7) 0.0049(7) -0.0087(7)
C7 0.0304(10) 0.0194(9) 0.0351(10) -0.0073(8) 0.0092(8) -0.0102(8)
C8 0.0476(13) 0.0274(10) 0.0463(13) -0.0068(9) 0.0142(10) -0.0242(10)
C9 0.0413(12) 0.0380(11) 0.0362(12) -0.0046(9) 0.0141(9) -0.0246(10)
C10 0.0268(10) 0.0365(11) 0.0355(11) -0.0119(9) 0.0152(8) -0.0159(9)
C11 0.0211(9) 0.0248(9) 0.0307(10) -0.0100(7) 0.0087(7) -0.0107(7)
C12 0.0229(9) 0.0354(10) 0.0298(10) -0.0090(8) 0.0046(7) -0.0180(8)
C13 0.0290(11) 0.0524(13) 0.0405(12) -0.0120(10) 0.0059(9) -0.0279(10)
C14 0.0561(15) 0.0534(14) 0.0535(15) -0.0224(12) 0.0215(12) -0.0452(13)
C15 0.0232(10) 0.0501(13) 0.0474(13) -0.0121(11) 0.0130(9) -0.0205(10)
C16 0.0383(12) 0.0350(11) 0.0572(14) -0.0290(11) 0.0130(11) -0.0190(10)
C17 0.0375(12) 0.0383(11) 0.0352(11) -0.0191(9) 0.0139(9) -0.0105(10)
C18 0.0280(10) 0.0271(10) 0.0483(13) -0.0134(9) -0.0007(9) -0.0047(8)
C19 0.0226(8) 0.0148(7) 0.0228(8) -0.0071(6) 0.0035(7) -0.0082(7)
C20 0.0281(9) 0.0235(9) 0.0227(9) -0.0090(7) 0.0062(7) -0.0112(8)
C21 0.0420(12) 0.0376(11) 0.0362(11) -0.0128(9) -0.0045(9) -0.0210(10)
C22 0.0525(15) 0.0347(12) 0.0774(19) -0.0324(13) -0.0033(14) -0.0122(11)
C23 0.0728(18) 0.0499(14) 0.0431(13) 0.0000(11) -0.0094(12) -0.0487(14)
C24 0.0219(8) 0.0188(8) 0.0206(8) -0.0074(6) 0.0046(7) -0.0104(7)
C25 0.0254(9) 0.0249(9) 0.0223(9) -0.0072(7) 0.0050(7) -0.0096(7)
C26 0.0350(11) 0.0312(10) 0.0236(9) -0.0114(8) 0.0103(8) -0.0130(9)
C27 0.0437(12) 0.0364(11) 0.0232(10) -0.0051(8) 0.0088(9) -0.0232(10)
C28 0.0380(11) 0.0225(9) 0.0248(9) -0.0027(7) 0.0006(8) -0.0143(8)
C29 0.0297(9) 0.0212(8) 0.0247(9) -0.0068(7) 0.0024(7) -0.0122(8)
C30 0.0274(9) 0.0282(9) 0.0261(9) -0.0100(7) 0.0047(7) -0.0166(8)
C31 0.0396(11) 0.0360(11) 0.0273(10) -0.0118(8) 0.0010(8) -0.0240(9)
C32 0.0353(11) 0.0363(11) 0.0259(10) -0.0071(8) -0.0040(8) -0.0142(9)
C33 0.0524(13) 0.0319(10) 0.0230(9) -0.0130(8) 0.0066(9) -0.0208(10)
C34 0.0272(10) 0.0414(12) 0.0524(14) -0.0171(11) 0.0112(10) -0.0161(10)
C35 0.0486(15) 0.0687(18) 0.0553(16) -0.0362(14) 0.0318(13) -0.0259(14)
C36 0.0346(12) 0.0290(11) 0.0750(18) -0.0106(12) 0.0179(12) -0.0059(10)
C37 0.0272(9) 0.0381(10) 0.0391(10) -0.0166(7) 0.0117(6) -0.0185(7)
Cl 0.0272(9) 0.0381(10) 0.0391(10) -0.0166(7) 0.0117(6) -0.0185(7)

loop_
_atom_type_symbol
_atom_type_description
_atom_type_scat_dispersion_real
_atom_type_scat_dispersion_imag
_atom_type_scat_source
C C 0.0033 0.0016 'International Tables Vol C Tables 4.2.6.8 and 6.1.1.4'
H H 0 0 'International Tables Vol C Tables 4.2.6.8 and 6.1.1.4'
Al Al 0.0645 0.0514 'International Tables Vol C Tables 4.2.6.8 and 6.1.1.4'
N N 0.0061 0.0033 'International Tables Vol C Tables 4.2.6.8 and 6.1.1.4'
Si Si 0.0817 0.0704 'International Tables Vol C Tables 4.2.6.8 and 6.1.1.4'
Cl Cl 0.1484 0.1585 'International Tables Vol C Tables 4.2.6.8 and 6.1.1.4'

loop_
_geom_angle_atom_site_label_1
_geom_angle_atom_site_label_2
_geom_angle_atom_site_label_3
_geom_angle
_geom_angle_site_symmetry_1
_geom_angle_site_symmetry_3
_geom_angle_publ_flag
N2 Al N1 111.95(7) . . ?
N2 Al C37 112.41(7) . . ?
N1 Al C37 118.53(7) . . ?
N2 Al C2 114.29(7) . . ?
N1 Al C2 69.95(7) . . ?
C37 Al C2 123.14(7) . . ?
N1 Si1 C4 104.43(8) . . ?
N1 Si1 C3 109.85(8) . . ?
C4 Si1 C3 110.92(10) . . ?
N1 Si1 C5 115.70(9) . . ?
C4 Si1 C5 104.13(10) . . ?
C3 Si1 C5 111.42(10) . . ?
C18 Si2 C17 112.91(11) . . ?
C18 Si2 C16 106.10(11) . . ?
C17 Si2 C16 105.07(11) . . ?
C18 Si2 C2 112.01(9) . . ?
C17 Si2 C2 107.40(9) . . ?
C16 Si2 C2 113.24(9) . . ?
N2 Si3 C22 111.76(10) . . ?
N2 Si3 C21 111.12(9) . . ?
C22 Si3 C21 106.46(12) . . ?
N2 Si3 C23 114.39(10) . . ?
C22 Si3 C23 108.60(14) . . ?
C21 Si3 C23 103.95(11) . . ?
C20 Si4 C35 102.66(11) . . ?
C20 Si4 C36 114.51(10) . . ?
C35 Si4 C36 106.79(13) . . ?
C20 Si4 C34 118.50(9) . . ?
C35 Si4 C34 106.55(12) . . ?
C36 Si4 C34 106.90(12) . . ?
C1 N1 Si1 139.77(12) . . ?
C1 N1 Al 88.96(10) . . ?
Si1 N1 Al 130.96(8) . . ?
C19 N2 Si3 118.52(11) . . ?
C19 N2 Al 118.38(11) . . ?
Si3 N2 Al 123.08(9) . . ?
N1 C1 C2 111.71(14) . . ?
N1 C1 C6 125.17(15) . . ?
C2 C1 C6 123.06(15) . . ?
C1 C2 Si2 118.47(12) . . ?
C1 C2 Al 83.53(10) . . ?
Si2 C2 Al 109.13(8) . . ?
C1 C6 C11 112.03(14) . . ?
C1 C6 C12 110.75(14) . . ?
C11 C6 C12 108.07(15) . . ?
C1 C6 C7 108.97(14) . . ?
C11 C6 C7 109.15(15) . . ?
C12 C6 C7 107.75(15) . . ?
C8 C7 C6 109.87(16) . . ?
C9 C8 C14 109.7(2) . . ?
C9 C8 C7 109.46(18) . . ?
C14 C8 C7 109.64(18) . . ?
C10 C9 C8 109.53(17) . . ?
C15 C10 C9 109.66(19) . . ?
C15 C10 C11 109.17(17) . . ?
C9 C10 C11 109.49(16) . . ?
C10 C11 C6 110.91(16) . . ?
C13 C12 C6 110.63(16) . . ?
C15 C13 C14 109.64(19) . . ?
C15 C13 C12 110.09(18) . . ?
C14 C13 C12 108.95(18) . . ?
C13 C14 C8 109.36(18) . . ?
C13 C15 C10 109.35(18) . . ?
C20 C19 N2 119.50(16) . . ?
C20 C19 C24 124.47(16) . . ?
N2 C19 C24 115.99(14) . . ?
C19 C20 Si4 139.64(15) . . ?
C30 C24 C25 108.10(15) . . ?
C30 C24 C19 111.60(14) . . ?
C25 C24 C19 112.12(14) . . ?
C30 C24 C29 107.56(15) . . ?
C25 C24 C29 107.48(14) . . ?
C19 C24 C29 109.78(14) . . ?
C26 C25 C24 111.41(15) . . ?
C33 C26 C27 109.90(17) . . ?
C33 C26 C25 109.75(16) . . ?
C27 C26 C25 109.08(16) . . ?
C28 C27 C26 109.06(16) . . ?
C32 C28 C27 109.16(17) . . ?
C32 C28 C29 109.60(16) . . ?
C27 C28 C29 110.10(16) . . ?
C28 C29 C24 110.88(15) . . ?
C31 C30 C24 111.27(15) . . ?
C33 C31 C32 109.60(17) . . ?
C33 C31 C30 109.78(17) . . ?
C32 C31 C30 109.15(17) . . ?
C28 C32 C31 109.37(16) . . ?
C31 C33 C26 109.03(16) . . ?

loop_
_geom_bond_atom_site_label_1
_geom_bond_atom_site_label_2
_geom_bond_distance
_geom_bond_site_symmetry_2
_geom_bond_publ_flag
Al N2 1.8471(16) . ?
Al N1 1.9945(15) . ?
Al C37 2.0097(15) . ?
Al C2 2.0399(17) . ?
Al C1 2.3748(17) . ?
Si1 N1 1.7639(16) . ?
Si1 C4 1.861(2) . ?
Si1 C3 1.864(2) . ?
Si1 C5 1.868(2) . ?
Si2 C18 1.867(2) . ?
Si2 C17 1.872(2) . ?
Si2 C16 1.879(2) . ?
Si2 C2 1.8834(18) . ?
Si3 N2 1.7361(15) . ?
Si3 C22 1.872(3) . ?
Si3 C21 1.873(2) . ?
Si3 C23 1.882(2) . ?
Si4 C20 1.872(2) . ?
Si4 C35 1.873(3) . ?
Si4 C36 1.876(2) . ?
Si4 C34 1.877(2) . ?
N1 C1 1.326(2) . ?
N2 C19 1.441(2) . ?
C1 C2 1.467(2) . ?
C1 C6 1.536(2) . ?
C6 C11 1.537(3) . ?
C6 C12 1.541(3) . ?
C6 C7 1.549(2) . ?
C7 C8 1.545(3) . ?
C8 C9 1.530(3) . ?
C8 C14 1.529(4) . ?
C9 C10 1.530(3) . ?
C10 C15 1.528(3) . ?
C10 C11 1.536(2) . ?
C12 C13 1.541(3) . ?
C13 C15 1.525(3) . ?
C13 C14 1.528(3) . ?
C19 C20 1.353(2) . ?
C19 C24 1.542(2) . ?
C24 C30 1.541(2) . ?
C24 C25 1.541(2) . ?
C24 C29 1.550(2) . ?
C25 C26 1.536(3) . ?
C26 C33 1.531(3) . ?
C26 C27 1.533(3) . ?
C27 C28 1.530(3) . ?
C28 C32 1.529(3) . ?
C28 C29 1.534(3) . ?
C30 C31 1.538(3) . ?
C31 C33 1.525(3) . ?
C31 C32 1.536(3) . ?
